data_4133053
loop_
_publ_author_name
'Wang, Kuai'
'Ding, Zhengtian'
'Zhou, Zhijun'
'Kong, Wangqing'

_publ_section_title
;
 Ni-Catalyzed Enantioselective Reductive Diarylation of Activated Alkenes
 by Domino Cyclization/Cross-Coupling.
;
_journal_issue 39
_journal_name_full 'Journal of the American Chemical Society'
_journal_page_first 12364
_journal_page_last 12368
_journal_paper_doi 10.1021/jacs.8b08190
_journal_volume 140
_journal_year 2018
_chemical_absolute_configuration ad
_chemical_formula_sum 'C76 H84 N4 O4'
_chemical_formula_weight 1117.47
_space_group_crystal_system monoclinic
_space_group_IT_number 4
_space_group_name_Hall 'P 2yb'
_space_group_name_H-M_alt 'P 1 21 1'
_atom_sites_solution_hydrogens geom
_audit_creation_method SHELXL-2014/7
_cell_angle_alpha 90
_cell_angle_beta 106.119(2)
_cell_angle_gamma 90
_cell_formula_units_Z 1
_cell_length_a 9.0808(3)
_cell_length_b 14.9109(4)
_cell_length_c 12.3558(4)
_cell_measurement_reflns_used 9899
_cell_measurement_temperature 296(2)
_cell_measurement_theta_max 27.5398
_cell_measurement_theta_min 2.2709
_cell_volume 1607.24(9)
_computing_cell_refinement 'Bruker SAINT'
_computing_data_collection 'Bruker APEX2'
_computing_data_reduction 'Bruker SAINT'
_computing_molecular_graphics 'Bruker SHELXTL'
_computing_publication_material 'Bruker SHELXTL'
_computing_structure_refinement 'SHELXL-2014 (Sheldrick 2014)'
_computing_structure_solution 'SHELXS-97 (Sheldrick 2008)'
_diffrn_ambient_temperature 296(2)
_diffrn_measured_fraction_theta_full 0.977
_diffrn_measured_fraction_theta_max 0.977
_diffrn_measurement_device_type graphite
_diffrn_radiation_type CuK\a
_diffrn_radiation_wavelength 1.54184
_diffrn_reflns_av_R_equivalents 0.0520
_diffrn_reflns_av_unetI/netI 0.0637
_diffrn_reflns_Laue_measured_fraction_full 0.977
_diffrn_reflns_Laue_measured_fraction_max 0.977
_diffrn_reflns_limit_h_max 10
_diffrn_reflns_limit_h_min -9
_diffrn_reflns_limit_k_max 17
_diffrn_reflns_limit_k_min -17
_diffrn_reflns_limit_l_max 13
_diffrn_reflns_limit_l_min -14
_diffrn_reflns_number 11885
_diffrn_reflns_point_group_measured_fraction_full 0.937
_diffrn_reflns_point_group_measured_fraction_max 0.937
_diffrn_reflns_theta_full 62.785
_diffrn_reflns_theta_max 62.785
_diffrn_reflns_theta_min 3.724
_diffrn_source 'fine-focus sealed tube'
_exptl_absorpt_coefficient_mu 0.547
_exptl_absorpt_correction_T_max 0.788
_exptl_absorpt_correction_T_min 0.729
_exptl_absorpt_correction_type multi-scan
_exptl_absorpt_process_details
;
CrysAlisPro, Oxford Diffraction Ltd.,
Version 1.171.33.52 (release 06-11-2009 CrysAlis171 .NET)
(compiled Nov  6 2009,16:24:50)
Empirical absorption correction using spherical harmonics,
 implemented in SCALE3 ABSPACK scaling algorithm.
;
_exptl_crystal_colour colorless
_exptl_crystal_density_diffrn 1.155
_exptl_crystal_density_method 'not measured'
_exptl_crystal_description acicular
_exptl_crystal_F_000 600
_exptl_crystal_size_max 0.18
_exptl_crystal_size_mid 0.10
_exptl_crystal_size_min 0.08
_refine_diff_density_max 0.137
_refine_diff_density_min -0.183
_refine_diff_density_rms 0.043
_refine_ls_abs_structure_details
;
 Flack x determined using 1773 quotients [(I+)-(I-)]/[(I+)+(I-)]
 (Parsons, Flack and Wagner, Acta Cryst. B69 (2013) 249-259).
;
_refine_ls_abs_structure_Flack -0.1(2)
_refine_ls_extinction_method none
_refine_ls_goodness_of_fit_ref 1.036
_refine_ls_hydrogen_treatment constr
_refine_ls_matrix_type full
_refine_ls_number_parameters 387
_refine_ls_number_reflns 4846
_refine_ls_number_restraints 1
_refine_ls_restrained_S_all 1.036
_refine_ls_R_factor_all 0.0478
_refine_ls_R_factor_gt 0.0427
_refine_ls_shift/su_max 0.000
_refine_ls_shift/su_mean 0.000
_refine_ls_structure_factor_coef Fsqd
_refine_ls_weighting_details 'w=1/[\s^2^(Fo^2^)+(0.0658P)^2^+0.0042P] where P=(Fo^2^+2Fc^2^)/3'
_refine_ls_weighting_scheme calc
_refine_ls_wR_factor_gt 0.1074
_refine_ls_wR_factor_ref 0.1112
_reflns_Friedel_coverage 0.839
_reflns_Friedel_fraction_full 0.894
_reflns_Friedel_fraction_max 0.894
_reflns_number_gt 4309
_reflns_number_total 4846
_reflns_threshold_expression 'I > 2\s(I)'
_cod_data_source_file ja8b08190_si_001.cif
_cod_data_source_block cu_WK_116_4_0m
_cod_original_sg_symbol_H-M 'P 21'
_cod_database_code 4133053
_shelx_shelxl_version_number 2014/7
_shelx_space_group_comment
;
The symmetry employed for this shelxl refinement is uniquely defined
by the following loop, which should always be used as a source of
symmetry information in preference to the above space-group names.
They are only intended as comments.
;
_exptl_absorpt_special_details
;
 ?
;

loop_
_space_group_symop_operation_xyz
'x, y, z'
'-x, y+1/2, -z'

loop_
_atom_site_label
_atom_site_type_symbol
_atom_site_fract_x
_atom_site_fract_y
_atom_site_fract_z
_atom_site_U_iso_or_equiv
_atom_site_adp_type
_atom_site_occupancy
_atom_site_site_symmetry_order
_atom_site_calc_flag
_atom_site_refinement_flags_posn
_atom_site_refinement_flags_adp
O1 O 0.7258(3) 0.12519(18) 0.7303(3) 0.0880(8) Uani 1 1 d . .
N1 N 0.6802(3) 0.17874(16) 0.5510(2) 0.0563(6) Uani 1 1 d . .
C1 C 0.6853(5) 0.0938(3) 0.4945(4) 0.0843(12) Uani 1 1 d . .
H1 H 0.6933 0.0456 0.5472 0.126 Uiso 1 1 calc R U
H2 H 0.7726 0.0930 0.4650 0.126 Uiso 1 1 calc R U
H3 H 0.5934 0.0868 0.4338 0.126 Uiso 1 1 calc R U
C2 C 0.6567(3) 0.26235(19) 0.4979(2) 0.0477(6) Uani 1 1 d . .
C3 C 0.6330(3) 0.2817(3) 0.3849(3) 0.0640(9) Uani 1 1 d . .
H4 H 0.6335 0.2369 0.3327 0.077 Uiso 1 1 calc R U
C4 C 0.6084(4) 0.3709(3) 0.3529(3) 0.0694(9) Uani 1 1 d . .
H5 H 0.5909 0.3864 0.2775 0.083 Uiso 1 1 calc R U
C5 C 0.6096(3) 0.4361(3) 0.4301(3) 0.0676(9) Uani 1 1 d . .
H6 H 0.5927 0.4953 0.4063 0.081 Uiso 1 1 calc R U
C6 C 0.6353(3) 0.4162(2) 0.5432(3) 0.0534(7) Uani 1 1 d . .
H7 H 0.6365 0.4615 0.5951 0.064 Uiso 1 1 calc R U
C7 C 0.6590(3) 0.32836(18) 0.5777(2) 0.0441(6) Uani 1 1 d . .
C8 C 0.6927(3) 0.28638(19) 0.6924(2) 0.0472(6) Uani 1 1 d . .
C9 C 0.7021(3) 0.1870(2) 0.6644(3) 0.0570(8) Uani 1 1 d . .
C10 C 0.8483(3) 0.3165(3) 0.7692(3) 0.0662(8) Uani 1 1 d . .
H8 H 0.9263 0.3068 0.7315 0.099 Uiso 1 1 calc R U
H9 H 0.8721 0.2825 0.8378 0.099 Uiso 1 1 calc R U
H10 H 0.8440 0.3791 0.7862 0.099 Uiso 1 1 calc R U
C11 C 0.5697(3) 0.3037(2) 0.7546(2) 0.0521(7) Uani 1 1 d . .
H11 H 0.6004 0.2726 0.8264 0.062 Uiso 1 1 calc R U
H12 H 0.5692 0.3674 0.7707 0.062 Uiso 1 1 calc R U
C12 C 0.4072(3) 0.27574(19) 0.6946(2) 0.0466(6) Uani 1 1 d . .
C13 C 0.3532(3) 0.1911(2) 0.7117(2) 0.0512(7) Uani 1 1 d . .
H21 H 0.4196 0.1503 0.7576 0.061 Uiso 1 1 calc R U
C14 C 0.2019(3) 0.1662(2) 0.6617(3) 0.0536(7) Uani 1 1 d . .
C15 C 0.1429(4) 0.0758(2) 0.6836(4) 0.0753(10) Uani 1 1 d . .
H18 H 0.0505 0.0831 0.7060 0.113 Uiso 1 1 calc R U
H19 H 0.2187 0.0462 0.7427 0.113 Uiso 1 1 calc R U
H20 H 0.1219 0.0403 0.6162 0.113 Uiso 1 1 calc R U
C16 C 0.1062(3) 0.2272(2) 0.5923(3) 0.0542(7) Uani 1 1 d . .
H17 H 0.0051 0.2110 0.5582 0.065 Uiso 1 1 calc R U
C17 C 0.1555(3) 0.3116(2) 0.5717(3) 0.0535(7) Uani 1 1 d . .
C18 C 0.0486(4) 0.3761(3) 0.4950(3) 0.0710(9) Uani 1 1 d . .
H14 H 0.1032 0.4299 0.4879 0.106 Uiso 1 1 calc R U
H15 H -0.0345 0.3905 0.5259 0.106 Uiso 1 1 calc R U
H16 H 0.0088 0.3492 0.4221 0.106 Uiso 1 1 calc R U
C19 C 0.3069(3) 0.33496(19) 0.6242(2) 0.0490(6) Uani 1 1 d . .
H13 H 0.3417 0.3916 0.6118 0.059 Uiso 1 1 calc R U
O2 O 0.7028(3) 0.54534(17) 0.7773(2) 0.0802(7) Uani 1 1 d . .
N2 N 0.7336(3) 0.6950(2) 0.7504(2) 0.0582(6) Uani 1 1 d . .
C20 C 0.7271(4) 0.6912(4) 0.6321(3) 0.0914(14) Uani 1 1 d . .
H22 H 0.8270 0.7031 0.6232 0.137 Uiso 1 1 calc R U
H23 H 0.6560 0.7353 0.5915 0.137 Uiso 1 1 calc R U
H24 H 0.6941 0.6326 0.6031 0.137 Uiso 1 1 calc R U
C21 C 0.7572(3) 0.7727(2) 0.8169(3) 0.0569(8) Uani 1 1 d . .
C22 C 0.7659(4) 0.8606(3) 0.7835(4) 0.0835(13) Uani 1 1 d . .
H25 H 0.7586 0.8749 0.7089 0.100 Uiso 1 1 calc R U
C23 C 0.7856(4) 0.9256(3) 0.8639(6) 0.1042(18) Uani 1 1 d . .
H26 H 0.7902 0.9852 0.8431 0.125 Uiso 1 1 calc R U
C24 C 0.7988(4) 0.9056(3) 0.9733(6) 0.0954(16) Uani 1 1 d . .
H27 H 0.8130 0.9517 1.0259 0.114 Uiso 1 1 calc R U
C25 C 0.7914(3) 0.8167(3) 1.0086(4) 0.0735(10) Uani 1 1 d . .
H28 H 0.8007 0.8031 1.0837 0.088 Uiso 1 1 calc R U
C26 C 0.7697(3) 0.7502(2) 0.9280(3) 0.0501(7) Uani 1 1 d . .
C27 C 0.7562(3) 0.65030(19) 0.9355(2) 0.0480(6) Uani 1 1 d . .
C28 C 0.7259(3) 0.6212(2) 0.8133(3) 0.0510(7) Uani 1 1 d . .
C29 C 0.9099(3) 0.6082(3) 1.0025(3) 0.0683(9) Uani 1 1 d . .
H29 H 0.9901 0.6281 0.9714 0.102 Uiso 1 1 calc R U
H30 H 0.9023 0.5441 0.9978 0.102 Uiso 1 1 calc R U
H32 H 0.9328 0.6264 1.0799 0.102 Uiso 1 1 calc R U
C30 C 0.6270(3) 0.6174(2) 0.9847(3) 0.0577(7) Uani 1 1 d . .
H33 H 0.6291 0.5524 0.9863 0.069 Uiso 1 1 calc R U
H34 H 0.6497 0.6379 1.0621 0.069 Uiso 1 1 calc R U
C31 C 0.4664(3) 0.64691(19) 0.9236(2) 0.0503(7) Uani 1 1 d . .
C32 C 0.4143(3) 0.7321(2) 0.9394(3) 0.0541(7) Uani 1 1 d . .
H35 H 0.4815 0.7724 0.9855 0.065 Uiso 1 1 calc R U
C33 C 0.2652(3) 0.7588(2) 0.8884(3) 0.0581(7) Uani 1 1 d . .
C34 C 0.2114(5) 0.8519(3) 0.9073(4) 0.0840(11) Uani 1 1 d . .
H36 H 0.2977 0.8874 0.9471 0.126 Uiso 1 1 calc R U
H37 H 0.1391 0.8481 0.9509 0.126 Uiso 1 1 calc R U
H38 H 0.1634 0.8793 0.8360 0.126 Uiso 1 1 calc R U
C35 C 0.1663(3) 0.6974(2) 0.8209(3) 0.0623(8) Uani 1 1 d . .
H39 H 0.0656 0.7143 0.7867 0.075 Uiso 1 1 calc R U
C36 C 0.2128(3) 0.6120(2) 0.8029(3) 0.0618(8) Uani 1 1 d . .
C37 C 0.3640(4) 0.5880(2) 0.8549(3) 0.0592(8) Uani 1 1 d . .
H43 H 0.3973 0.5308 0.8432 0.071 Uiso 1 1 calc R U
C38 C 0.1011(5) 0.5457(3) 0.7320(4) 0.0913(13) Uani 1 1 d . .
H40 H 0.0294 0.5271 0.7719 0.137 Uiso 1 1 calc R U
H41 H 0.1560 0.4944 0.7168 0.137 Uiso 1 1 calc R U
H42 H 0.0468 0.5735 0.6622 0.137 Uiso 1 1 calc R U

loop_
_atom_site_aniso_label
_atom_site_aniso_U_11
_atom_site_aniso_U_22
_atom_site_aniso_U_33
_atom_site_aniso_U_23
_atom_site_aniso_U_13
_atom_site_aniso_U_12
O1 0.0965(18) 0.0639(16) 0.103(2) 0.0281(15) 0.0265(15) 0.0207(13)
N1 0.0515(13) 0.0487(15) 0.0718(17) -0.0134(12) 0.0225(12) -0.0020(10)
C1 0.077(2) 0.061(2) 0.124(3) -0.034(2) 0.041(2) -0.0085(16)
C2 0.0342(12) 0.0565(17) 0.0528(17) -0.0094(13) 0.0127(11) -0.0061(11)
C3 0.0524(16) 0.091(3) 0.0512(18) -0.0188(17) 0.0195(13) -0.0138(15)
C4 0.0602(18) 0.098(3) 0.0512(18) 0.0096(19) 0.0182(15) -0.0064(16)
C5 0.0587(17) 0.074(2) 0.073(2) 0.0222(19) 0.0227(15) 0.0063(15)
C6 0.0512(14) 0.0513(17) 0.0601(18) 0.0004(13) 0.0193(13) 0.0028(12)
C7 0.0348(12) 0.0495(16) 0.0486(16) -0.0056(12) 0.0127(10) -0.0033(10)
C8 0.0398(13) 0.0561(17) 0.0434(14) -0.0016(12) 0.0077(11) 0.0015(10)
C9 0.0447(14) 0.0514(18) 0.074(2) 0.0054(16) 0.0158(14) 0.0068(12)
C10 0.0413(14) 0.092(2) 0.0596(19) -0.0037(17) 0.0041(13) -0.0017(14)
C11 0.0464(14) 0.0665(17) 0.0436(15) -0.0029(13) 0.0131(11) -0.0023(12)
C12 0.0471(14) 0.0536(16) 0.0439(15) -0.0053(12) 0.0205(12) -0.0016(11)
C13 0.0537(15) 0.0547(17) 0.0505(16) 0.0005(13) 0.0230(13) 0.0042(12)
C14 0.0591(16) 0.0520(17) 0.0586(17) -0.0094(14) 0.0313(14) -0.0063(12)
C15 0.079(2) 0.059(2) 0.097(3) -0.0070(18) 0.040(2) -0.0151(16)
C16 0.0426(14) 0.0591(18) 0.0645(19) -0.0145(14) 0.0209(13) -0.0066(12)
C17 0.0439(14) 0.0589(18) 0.0599(17) -0.0057(14) 0.0180(12) 0.0025(12)
C18 0.0516(17) 0.072(2) 0.084(2) 0.0055(18) 0.0096(16) 0.0064(14)
C19 0.0446(13) 0.0482(15) 0.0574(17) -0.0042(12) 0.0195(12) -0.0042(11)
O2 0.0912(17) 0.0674(16) 0.0889(18) -0.0301(14) 0.0366(14) -0.0078(12)
N2 0.0480(12) 0.0816(19) 0.0434(13) 0.0055(13) 0.0100(10) 0.0012(11)
C20 0.066(2) 0.161(4) 0.0479(19) 0.017(2) 0.0170(16) 0.005(2)
C21 0.0365(14) 0.0570(18) 0.072(2) 0.0183(16) 0.0068(13) -0.0003(12)
C22 0.0546(18) 0.070(3) 0.116(3) 0.039(3) 0.0077(19) -0.0022(16)
C23 0.062(2) 0.055(2) 0.179(6) 0.027(3) 0.007(3) -0.0022(16)
C24 0.059(2) 0.055(2) 0.159(5) -0.028(3) 0.008(2) -0.0066(16)
C25 0.0493(16) 0.074(2) 0.089(3) -0.0227(19) 0.0049(16) 0.0005(15)
C26 0.0364(13) 0.0520(17) 0.0570(18) -0.0001(13) 0.0050(11) 0.0031(10)
C27 0.0472(14) 0.0478(15) 0.0494(15) 0.0046(12) 0.0139(12) 0.0060(11)
C28 0.0449(14) 0.0558(18) 0.0551(17) -0.0040(15) 0.0183(12) -0.0003(12)
C29 0.0515(16) 0.076(2) 0.075(2) 0.0194(18) 0.0132(15) 0.0154(15)
C30 0.0581(16) 0.0614(18) 0.0570(18) 0.0151(14) 0.0218(14) 0.0090(13)
C31 0.0513(15) 0.0539(17) 0.0523(16) 0.0099(12) 0.0252(12) 0.0031(12)
C32 0.0548(16) 0.0593(18) 0.0520(17) 0.0000(13) 0.0211(14) 0.0013(13)
C33 0.0522(16) 0.0656(19) 0.0621(18) 0.0074(15) 0.0252(14) 0.0084(13)
C34 0.076(2) 0.073(2) 0.107(3) 0.005(2) 0.034(2) 0.0200(18)
C35 0.0448(15) 0.079(2) 0.067(2) 0.0044(17) 0.0220(14) 0.0032(14)
C36 0.0538(16) 0.074(2) 0.064(2) -0.0049(16) 0.0272(15) -0.0104(15)
C37 0.0601(17) 0.0555(17) 0.071(2) 0.0008(14) 0.0335(16) -0.0006(13)
C38 0.066(2) 0.110(3) 0.100(3) -0.030(2) 0.027(2) -0.021(2)

loop_
_atom_type_symbol
_atom_type_description
_atom_type_scat_dispersion_real
_atom_type_scat_dispersion_imag
_atom_type_scat_source
C C 0.0181 0.0091 'International Tables Vol C Tables 4.2.6.8 and 6.1.1.4'
H H 0.0000 0.0000 'International Tables Vol C Tables 4.2.6.8 and 6.1.1.4'
N N 0.0311 0.0180 'International Tables Vol C Tables 4.2.6.8 and 6.1.1.4'
O O 0.0492 0.0322 'International Tables Vol C Tables 4.2.6.8 and 6.1.1.4'

loop_
_geom_angle_atom_site_label_1
_geom_angle_atom_site_label_2
_geom_angle_atom_site_label_3
_geom_angle
C9 N1 C2 111.2(2)
C9 N1 C1 123.8(3)
C2 N1 C1 125.0(3)
N1 C1 H1 109.5
N1 C1 H2 109.5
H1 C1 H2 109.5
N1 C1 H3 109.5
H1 C1 H3 109.5
H2 C1 H3 109.5
C3 C2 C7 122.4(3)
C3 C2 N1 128.4(3)
C7 C2 N1 109.2(2)
C2 C3 C4 117.1(3)
C2 C3 H4 121.4
C4 C3 H4 121.4
C5 C4 C3 121.0(3)
C5 C4 H5 119.5
C3 C4 H5 119.5
C4 C5 C6 121.4(3)
C4 C5 H6 119.3
C6 C5 H6 119.3
C7 C6 C5 119.0(3)
C7 C6 H7 120.5
C5 C6 H7 120.5
C6 C7 C2 119.0(3)
C6 C7 C8 131.5(3)
C2 C7 C8 109.5(2)
C7 C8 C9 101.6(2)
C7 C8 C10 111.9(2)
C9 C8 C10 108.9(2)
C7 C8 C11 114.5(2)
C9 C8 C11 111.6(2)
C10 C8 C11 108.2(2)
O1 C9 N1 124.8(3)
O1 C9 C8 126.7(3)
N1 C9 C8 108.5(3)
C8 C10 H8 109.5
C8 C10 H9 109.5
H8 C10 H9 109.5
C8 C10 H10 109.5
H8 C10 H10 109.5
H9 C10 H10 109.5
C12 C11 C8 116.8(2)
C12 C11 H11 108.1
C8 C11 H11 108.1
C12 C11 H12 108.1
C8 C11 H12 108.1
H11 C11 H12 107.3
C19 C12 C13 118.3(2)
C19 C12 C11 120.8(3)
C13 C12 C11 120.8(3)
C14 C13 C12 121.4(3)
C14 C13 H21 119.3
C12 C13 H21 119.3
C16 C14 C13 118.3(3)
C16 C14 C15 120.6(3)
C13 C14 C15 121.1(3)
C14 C15 H18 109.5
C14 C15 H19 109.5
H18 C15 H19 109.5
C14 C15 H20 109.5
H18 C15 H20 109.5
H19 C15 H20 109.5
C14 C16 C17 122.3(3)
C14 C16 H17 118.9
C17 C16 H17 118.9
C16 C17 C19 118.1(3)
C16 C17 C18 120.9(3)
C19 C17 C18 121.0(3)
C17 C18 H14 109.5
C17 C18 H15 109.5
H14 C18 H15 109.5
C17 C18 H16 109.5
H14 C18 H16 109.5
H15 C18 H16 109.5
C12 C19 C17 121.6(3)
C12 C19 H13 119.2
C17 C19 H13 119.2
C28 N2 C21 110.9(2)
C28 N2 C20 123.4(3)
C21 N2 C20 125.6(3)
N2 C20 H22 109.5
N2 C20 H23 109.5
H22 C20 H23 109.5
N2 C20 H24 109.5
H22 C20 H24 109.5
H23 C20 H24 109.5
C22 C21 C26 121.9(4)
C22 C21 N2 128.3(4)
C26 C21 N2 109.8(3)
C23 C22 C21 117.6(5)
C23 C22 H25 121.2
C21 C22 H25 121.2
C24 C23 C22 121.8(4)
C24 C23 H26 119.1
C22 C23 H26 119.1
C23 C24 C25 121.2(4)
C23 C24 H27 119.4
C25 C24 H27 119.4
C26 C25 C24 117.6(4)
C26 C25 H28 121.2
C24 C25 H28 121.2
C25 C26 C21 119.8(3)
C25 C26 C27 131.8(3)
C21 C26 C27 108.4(3)
C26 C27 C28 102.5(2)
C26 C27 C30 115.1(2)
C28 C27 C30 110.7(2)
C26 C27 C29 111.1(2)
C28 C27 C29 107.7(2)
C30 C27 C29 109.4(2)
O2 C28 N2 125.2(3)
O2 C28 C27 126.5(3)
N2 C28 C27 108.2(3)
C27 C29 H29 109.5
C27 C29 H30 109.5
H29 C29 H30 109.5
C27 C29 H32 109.5
H29 C29 H32 109.5
H30 C29 H32 109.5
C31 C30 C27 116.4(2)
C31 C30 H33 108.2
C27 C30 H33 108.2
C31 C30 H34 108.2
C27 C30 H34 108.2
H33 C30 H34 107.3
C37 C31 C32 118.0(3)
C37 C31 C30 120.8(3)
C32 C31 C30 121.1(3)
C33 C32 C31 121.9(3)
C33 C32 H35 119.1
C31 C32 H35 119.1
C32 C33 C35 118.2(3)
C32 C33 C34 120.7(3)
C35 C33 C34 121.1(3)
C33 C34 H36 109.5
C33 C34 H37 109.5
H36 C34 H37 109.5
C33 C34 H38 109.5
H36 C34 H38 109.5
H37 C34 H38 109.5
C36 C35 C33 122.0(3)
C36 C35 H39 119.0
C33 C35 H39 119.0
C35 C36 C37 118.0(3)
C35 C36 C38 120.8(3)
C37 C36 C38 121.2(3)
C31 C37 C36 121.9(3)
C31 C37 H43 119.0
C36 C37 H43 119.0
C36 C38 H40 109.5
C36 C38 H41 109.5
H40 C38 H41 109.5
C36 C38 H42 109.5
H40 C38 H42 109.5
H41 C38 H42 109.5

loop_
_geom_bond_atom_site_label_1
_geom_bond_atom_site_label_2
_geom_bond_distance
O1 C9 1.209(4)
N1 C9 1.366(4)
N1 C2 1.397(4)
N1 C1 1.453(4)
C1 H1 0.9600
C1 H2 0.9600
C1 H3 0.9600
C2 C3 1.383(5)
C2 C7 1.389(4)
C3 C4 1.388(6)
C3 H4 0.9300
C4 C5 1.359(6)
C4 H5 0.9300
C5 C6 1.384(5)
C5 H6 0.9300
C6 C7 1.375(4)
C6 H7 0.9300
C7 C8 1.501(4)
C8 C9 1.530(5)
C8 C10 1.535(4)
C8 C11 1.544(4)
C10 H8 0.9600
C10 H9 0.9600
C10 H10 0.9600
C11 C12 1.514(4)
C11 H11 0.9700
C11 H12 0.9700
C12 C19 1.388(4)
C12 C13 1.392(4)
C13 C14 1.391(4)
C13 H21 0.9300
C14 C16 1.380(5)
C14 C15 1.503(5)
C15 H18 0.9600
C15 H19 0.9600
C15 H20 0.9600
C16 C17 1.383(4)
C16 H17 0.9300
C17 C19 1.391(4)
C17 C18 1.502(5)
C18 H14 0.9600
C18 H15 0.9600
C18 H16 0.9600
C19 H13 0.9300
O2 C28 1.212(4)
N2 C28 1.360(4)
N2 C21 1.401(4)
N2 C20 1.447(4)
C20 H22 0.9600
C20 H23 0.9600
C20 H24 0.9600
C21 C22 1.383(5)
C21 C26 1.387(5)
C22 C23 1.363(8)
C22 H25 0.9300
C23 C24 1.357(8)
C23 H26 0.9300
C24 C25 1.402(7)
C24 H27 0.9300
C25 C26 1.380(5)
C25 H28 0.9300
C26 C27 1.500(4)
C27 C28 1.521(4)
C27 C30 1.544(4)
C27 C29 1.545(4)
C29 H29 0.9600
C29 H30 0.9600
C29 H32 0.9600
C30 C31 1.510(4)
C30 H33 0.9700
C30 H34 0.9700
C31 C37 1.385(4)
C31 C32 1.388(4)
C32 C33 1.383(4)
C32 H35 0.9300
C33 C35 1.387(5)
C33 C34 1.511(5)
C34 H36 0.9600
C34 H37 0.9600
C34 H38 0.9600
C35 C36 1.379(5)
C35 H39 0.9300
C36 C37 1.392(5)
C36 C38 1.510(5)
C37 H43 0.9300
C38 H40 0.9600
C38 H41 0.9600
C38 H42 0.9600
